data_4135085
loop_
_publ_author_name
'Levesque, Alexandre'
'Maris, Thierry'
'Wuest, James D.'

_publ_section_title
;
 ROY Reclaims Its Crown: New Ways to Increase Polymorphic Diversity.
;
_journal_name_full 'Journal of the American Chemical Society'
_journal_paper_doi 10.1021/jacs.0c04434
_journal_year 2020
_chemical_formula_moiety 'C12 H9 N3 O2 S'
_chemical_formula_sum 'C12 H9 N3 O2 S'
_chemical_formula_weight 259.28
_space_group_crystal_system monoclinic
_space_group_IT_number 14
_space_group_name_Hall '-P 2ybc'
_space_group_name_H-M_alt 'P 1 21/c 1'
_atom_sites_solution_hydrogens geom
_atom_sites_solution_primary dual
_audit_creation_date 2019-09-25
_audit_creation_method
;
Olex2 1.2
(compiled 2018.05.29 svn.r3508 for OlexSys, GUI svn.r5506)
;
_cell_angle_alpha 90
_cell_angle_beta 96.504(5)
_cell_angle_gamma 90
_cell_formula_units_Z 4
_cell_length_a 4.0286(3)
_cell_length_b 23.2739(16)
_cell_length_c 12.5799(10)
_cell_measurement_reflns_used 967
_cell_measurement_temperature 100
_cell_measurement_theta_max 68.065
_cell_measurement_theta_min 3.799
_cell_volume 1171.92(15)
_computing_cell_refinement
'SAINT (2013) V8.38A; Integration Software for Single Crystal Data. Bruker AXS Inc., Madison, WI 53719-1173.'
_computing_data_collection
;
APEX 2 (2013) Bruker AXS Inc., Madison, WI 53719-1173.
;
_computing_data_reduction
'SAINT (2013) V8.38A; Integration Software for Single Crystal Data. Bruker AXS Inc., Madison, WI 53719-1173.'
_computing_molecular_graphics 'Olex2 (Dolomanov et al., 2009)'
_computing_publication_material 'Olex2 (Dolomanov et al., 2009)'
_computing_structure_refinement 'XL (Sheldrick, 2008)'
_computing_structure_solution 'XT (Sheldrick, 2015)'
_diffrn_ambient_temperature 100
_diffrn_detector 'CCD area detector'
_diffrn_detector_area_resol_mean 8.3
_diffrn_detector_type 'Bruker APEX2 CCD'
_diffrn_measured_fraction_theta_full 0.994
_diffrn_measured_fraction_theta_max 0.991
_diffrn_measurement_device 'three-circle diffractometer'
_diffrn_measurement_device_type 'Bruker Smart APEX'
_diffrn_measurement_method '\w scans'
_diffrn_radiation_collimation 'Focusing mirrors'
_diffrn_radiation_monochromator 'Quazar MX Mirror Optics'
_diffrn_radiation_probe x-ray
_diffrn_radiation_type CuK\a
_diffrn_radiation_wavelength 1.54178
_diffrn_reflns_av_R_equivalents 0.0952
_diffrn_reflns_av_unetI/netI 0.1234
_diffrn_reflns_Laue_measured_fraction_full 0.994
_diffrn_reflns_Laue_measured_fraction_max 0.991
_diffrn_reflns_limit_h_max 4
_diffrn_reflns_limit_h_min -4
_diffrn_reflns_limit_k_max 26
_diffrn_reflns_limit_k_min -27
_diffrn_reflns_limit_l_max 15
_diffrn_reflns_limit_l_min -14
_diffrn_reflns_number 6336
_diffrn_reflns_point_group_measured_fraction_full 0.994
_diffrn_reflns_point_group_measured_fraction_max 0.991
_diffrn_reflns_theta_full 67.679
_diffrn_reflns_theta_max 68.300
_diffrn_reflns_theta_min 3.798
_diffrn_source 'Microfocus Source'
_diffrn_source_target Cu
_diffrn_source_type 'Incoatec I\mS High Brilliance Microsource'
_exptl_absorpt_coefficient_mu 2.451
_exptl_absorpt_correction_T_max 0.7531
_exptl_absorpt_correction_T_min 0.3760
_exptl_absorpt_correction_type multi-scan
_exptl_absorpt_process_details
'SADABS-2016/2 (Bruker,2016/2) was used for absorption correction. wR2(int) was 0.1548 before and 0.0778 after correction. The Ratio of minimum to maximum transmission is 0.4993. The \l/2 correction factor is Not present.'
_exptl_crystal_colour 'clear light yellow'
_exptl_crystal_colour_lustre clear
_exptl_crystal_colour_modifier light
_exptl_crystal_colour_primary yellow
_exptl_crystal_density_diffrn 1.470
_exptl_crystal_description Needle
_exptl_crystal_F_000 536
_exptl_crystal_size_max 0.1
_exptl_crystal_size_mid 0.03
_exptl_crystal_size_min 0.03
_refine_diff_density_max 0.355
_refine_diff_density_min -0.392
_refine_diff_density_rms 0.095
_refine_ls_extinction_method none
_refine_ls_goodness_of_fit_ref 0.970
_refine_ls_hydrogen_treatment constr
_refine_ls_matrix_type full
_refine_ls_number_parameters 164
_refine_ls_number_reflns 2121
_refine_ls_number_restraints 0
_refine_ls_restrained_S_all 0.970
_refine_ls_R_factor_all 0.1426
_refine_ls_R_factor_gt 0.0748
_refine_ls_shift/su_max 0.000
_refine_ls_shift/su_mean 0.000
_refine_ls_structure_factor_coef Fsqd
_refine_ls_weighting_details 'w=1/[\s^2^(Fo^2^)+(0.1016P)^2^] where P=(Fo^2^+2Fc^2^)/3'
_refine_ls_weighting_scheme calc
_refine_ls_wR_factor_gt 0.1733
_refine_ls_wR_factor_ref 0.2260
_reflns_Friedel_coverage 0.000
_reflns_number_gt 1121
_reflns_number_total 2121
_reflns_threshold_expression 'I > 2\s(I)'
_cod_data_source_file ja0c04434_si_021.cif
_cod_data_source_block ROY_Y19
_cod_depositor_comments
;
The following automatic conversions were performed:

data item '_diffrn_radiation_probe' value 'X-ray' was changed to
'x-ray' in accordance with the
/home/data/users/saulius/crontab/automatic-downloads/rss-feeds/ACS/lib/dictionaries/cif_core.dic
dictionary named 'cif_core.dic' version 2.4.2 last updated on
2011-04-26.

Automatic conversion script
Id: cif_fix_values 7556 2019-12-06 15:28:31Z antanas 
;
_cod_database_code 4135085
_shelx_shelxl_version_number 2018/3
_shelx_space_group_comment
;
The symmetry employed for this shelxl refinement is uniquely defined
by the following loop, which should always be used as a source of
symmetry information in preference to the above space-group names.
They are only intended as comments.
;
_olex2_refinement_description
;
1. Fixed Uiso
 At 1.2 times of:
  All C(H) groups, All N(H) groups
 At 1.5 times of:
  All C(H,H,H) groups
2.a Aromatic/amide H refined with riding coordinates:
 C13(H13), C14(H14), C15(H15), C16(H16), C23(H23), N1(H1)
2.b Idealised Me refined as rotating group:
 C3(H3A,H3B,H3C)
;
_olex2_submission_special_instructions 'No special instructions were received'

loop_
_space_group_symop_operation_xyz
'x, y, z'
'-x, y+1/2, -z+1/2'
'-x, -y, -z'
'x, -y-1/2, z-1/2'

loop_
_atom_site_label
_atom_site_type_symbol
_atom_site_fract_x
_atom_site_fract_y
_atom_site_fract_z
_atom_site_U_iso_or_equiv
_atom_site_adp_type
_atom_site_occupancy
_atom_site_site_symmetry_order
_atom_site_calc_flag
_atom_site_refinement_flags_posn
_atom_site_refinement_flags_adp
_atom_site_refinement_flags_occupancy
_atom_site_disorder_assembly
_atom_site_disorder_group
C2 C 0.2413(18) 0.5663(3) 0.5748(6) 0.0498(16) Uani 1 1 d . . . . .
C3 C 0.6712(16) 0.4222(2) 0.8615(6) 0.0513(17) Uani 1 1 d . . . . .
H3A H 0.573290 0.389533 0.819934 0.077 Uiso 1 1 calc GR . . . .
H3B H 0.570264 0.425238 0.928539 0.077 Uiso 1 1 calc GR . . . .
H3C H 0.912737 0.416471 0.877352 0.077 Uiso 1 1 calc GR . . . .
C11 C 0.5745(15) 0.6813(2) 0.7991(5) 0.0423(14) Uani 1 1 d . . . . .
C12 C 0.6591(15) 0.7397(2) 0.7855(5) 0.0413(14) Uani 1 1 d . . . . .
C13 C 0.5694(16) 0.7820(3) 0.8563(6) 0.0476(16) Uani 1 1 d . . . . .
H13 H 0.623066 0.821106 0.844855 0.057 Uiso 1 1 calc R . . . .
C14 C 0.4065(14) 0.7675(3) 0.9411(6) 0.0475(16) Uani 1 1 d . . . . .
H14 H 0.348646 0.796220 0.989369 0.057 Uiso 1 1 calc R . . . .
C15 C 0.3243(15) 0.7099(3) 0.9570(5) 0.0455(15) Uani 1 1 d . . . . .
H15 H 0.211940 0.699487 1.016548 0.055 Uiso 1 1 calc R . . . .
C16 C 0.4047(14) 0.6691(2) 0.8875(5) 0.0391(13) Uani 1 1 d . . . . .
H16 H 0.343102 0.630392 0.899377 0.047 Uiso 1 1 calc R . . . .
C21 C 0.5931(15) 0.5803(2) 0.7438(5) 0.0423(14) Uani 1 1 d . . . . .
C22 C 0.4198(16) 0.5438(3) 0.6702(6) 0.0466(15) Uani 1 1 d . . . . .
C23 C 0.4374(16) 0.4847(3) 0.7029(6) 0.0471(16) Uani 1 1 d . . . . .
H23 H 0.336912 0.454456 0.659907 0.057 Uiso 1 1 calc R . . . .
C24 C 0.6066(17) 0.4759(3) 0.7985(5) 0.0462(16) Uani 1 1 d . . . . .
N1 N 0.6496(13) 0.6380(2) 0.7300(4) 0.0442(13) Uani 1 1 d . . . . .
H1 H 0.740842 0.648278 0.672522 0.053 Uiso 1 1 calc R . . . .
N2 N 0.8372(12) 0.7578(2) 0.6996(5) 0.0468(13) Uani 1 1 d . . . . .
N3 N 0.0865(16) 0.5856(3) 0.5000(5) 0.0602(16) Uani 1 1 d . . . . .
O21 O 0.9482(11) 0.72143(18) 0.6388(4) 0.0502(11) Uani 1 1 d . . . . .
O22 O 0.8911(12) 0.80933(18) 0.6875(4) 0.0578(13) Uani 1 1 d . . . . .
S1 S 0.7708(4) 0.54053(6) 0.85257(14) 0.0444(4) Uani 1 1 d . . . . .

loop_
_atom_site_aniso_label
_atom_site_aniso_U_11
_atom_site_aniso_U_22
_atom_site_aniso_U_33
_atom_site_aniso_U_23
_atom_site_aniso_U_13
_atom_site_aniso_U_12
C2 0.060(4) 0.034(3) 0.054(4) -0.005(3) 0.004(3) -0.010(3)
C3 0.045(4) 0.027(3) 0.080(5) -0.001(3) -0.001(3) -0.006(2)
C11 0.045(3) 0.035(3) 0.046(4) 0.000(3) -0.001(3) 0.000(2)
C12 0.040(3) 0.033(3) 0.049(4) 0.003(3) -0.003(3) 0.000(2)
C13 0.047(4) 0.037(3) 0.056(4) 0.004(3) -0.003(3) 0.001(3)
C14 0.029(3) 0.046(4) 0.065(5) -0.009(3) -0.009(3) 0.002(2)
C15 0.043(4) 0.046(4) 0.046(4) 0.000(3) 0.001(3) 0.008(3)
C16 0.036(3) 0.035(3) 0.044(4) 0.007(3) -0.006(2) 0.001(2)
C21 0.041(3) 0.036(3) 0.050(4) 0.003(3) 0.006(3) 0.001(2)
C22 0.054(4) 0.030(3) 0.057(4) 0.003(3) 0.011(3) -0.003(3)
C23 0.050(4) 0.035(3) 0.057(4) -0.005(3) 0.010(3) -0.011(3)
C24 0.056(4) 0.036(3) 0.049(4) -0.010(3) 0.013(3) -0.005(3)
N1 0.048(3) 0.032(3) 0.052(3) 0.000(2) 0.003(2) -0.001(2)
N2 0.035(3) 0.041(3) 0.061(4) 0.009(3) -0.010(2) 0.000(2)
N3 0.065(4) 0.056(4) 0.057(4) 0.010(3) -0.006(3) -0.004(3)
O21 0.056(3) 0.040(2) 0.054(3) 0.003(2) 0.005(2) -0.0038(19)
O22 0.066(3) 0.033(2) 0.074(4) 0.014(2) 0.006(3) -0.006(2)
S1 0.0444(8) 0.0338(7) 0.0536(10) 0.0000(7) -0.0006(6) -0.0012(6)

loop_
_atom_type_symbol
_atom_type_description
_atom_type_scat_dispersion_real
_atom_type_scat_dispersion_imag
_atom_type_scat_source
C C 0.0181 0.0091 'International Tables Vol C Tables 4.2.6.8 and 6.1.1.4'
H H 0.0000 0.0000 'International Tables Vol C Tables 4.2.6.8 and 6.1.1.4'
N N 0.0311 0.0180 'International Tables Vol C Tables 4.2.6.8 and 6.1.1.4'
O O 0.0492 0.0322 'International Tables Vol C Tables 4.2.6.8 and 6.1.1.4'
S S 0.3331 0.5567 'International Tables Vol C Tables 4.2.6.8 and 6.1.1.4'

loop_
_geom_angle_atom_site_label_1
_geom_angle_atom_site_label_2
_geom_angle_atom_site_label_3
_geom_angle
_geom_angle_site_symmetry_1
_geom_angle_site_symmetry_3
_geom_angle_publ_flag
N3 C2 C22 177.1(8) . . ?
H3A C3 H3B 109.5 . . ?
H3A C3 H3C 109.5 . . ?
H3B C3 H3C 109.5 . . ?
C24 C3 H3A 109.5 . . ?
C24 C3 H3B 109.5 . . ?
C24 C3 H3C 109.5 . . ?
C16 C11 C12 115.9(6) . . ?
N1 C11 C12 123.4(6) . . ?
N1 C11 C16 120.7(5) . . ?
C11 C12 N2 121.5(6) . . ?
C13 C12 C11 121.0(6) . . ?
C13 C12 N2 117.5(5) . . ?
C12 C13 H13 119.8 . . ?
C14 C13 C12 120.5(6) . . ?
C14 C13 H13 119.8 . . ?
C13 C14 H14 120.2 . . ?
C13 C14 C15 119.6(6) . . ?
C15 C14 H14 120.2 . . ?
C14 C15 H15 119.9 . . ?
C16 C15 C14 120.1(6) . . ?
C16 C15 H15 119.9 . . ?
C11 C16 H16 118.5 . . ?
C15 C16 C11 122.9(6) . . ?
C15 C16 H16 118.5 . . ?
C22 C21 S1 109.3(5) . . ?
N1 C21 C22 126.3(6) . . ?
N1 C21 S1 124.1(5) . . ?
C2 C22 C23 126.7(6) . . ?
C21 C22 C2 120.3(6) . . ?
C21 C22 C23 113.1(6) . . ?
C22 C23 H23 122.9 . . ?
C24 C23 C22 114.2(6) . . ?
C24 C23 H23 122.9 . . ?
C3 C24 S1 118.7(5) . . ?
C23 C24 C3 130.7(6) . . ?
C23 C24 S1 110.6(5) . . ?
C11 N1 H1 117.3 . . ?
C21 N1 C11 125.4(6) . . ?
C21 N1 H1 117.3 . . ?
O21 N2 C12 120.4(5) . . ?
O22 N2 C12 119.5(6) . . ?
O22 N2 O21 120.1(6) . . ?
C21 S1 C24 92.8(3) . . ?

loop_
_geom_bond_atom_site_label_1
_geom_bond_atom_site_label_2
_geom_bond_distance
_geom_bond_site_symmetry_2
_geom_bond_publ_flag
C2 C22 1.427(10) . ?
C2 N3 1.159(9) . ?
C3 H3A 0.9800 . ?
C3 H3B 0.9800 . ?
C3 H3C 0.9800 . ?
C3 C24 1.487(8) . ?
C11 C12 1.416(8) . ?
C11 C16 1.400(8) . ?
C11 N1 1.387(8) . ?
C12 C13 1.402(9) . ?
C12 N2 1.427(8) . ?
C13 H13 0.9500 . ?
C13 C14 1.357(9) . ?
C14 H14 0.9500 . ?
C14 C15 1.400(9) . ?
C15 H15 0.9500 . ?
C15 C16 1.355(8) . ?
C16 H16 0.9500 . ?
C21 C22 1.386(9) . ?
C21 N1 1.377(7) . ?
C21 S1 1.738(6) . ?
C22 C23 1.435(8) . ?
C23 H23 0.9500 . ?
C23 C24 1.330(9) . ?
C24 S1 1.749(6) . ?
N1 H1 0.8800 . ?
N2 O21 1.257(7) . ?
N2 O22 1.231(6) . ?

loop_
_geom_hbond_atom_site_label_D
_geom_hbond_atom_site_label_H
_geom_hbond_atom_site_label_A
_geom_hbond_distance_DH
_geom_hbond_distance_HA
_geom_hbond_distance_DA
_geom_hbond_angle_DHA
_geom_hbond_site_symmetry_A
_geom_hbond_publ_flag
N1 H1 O21 0.88 1.96 2.616(7) 129.8 . yes

loop_
_geom_torsion_atom_site_label_1
_geom_torsion_atom_site_label_2
_geom_torsion_atom_site_label_3
_geom_torsion_atom_site_label_4
_geom_torsion
_geom_torsion_site_symmetry_1
_geom_torsion_site_symmetry_2
_geom_torsion_site_symmetry_3
_geom_torsion_site_symmetry_4
_geom_torsion_publ_flag
C2 C22 C23 C24 -176.5(6) . . . . ?
C3 C24 S1 C21 -178.4(5) . . . . ?
C11 C12 C13 C14 1.7(10) . . . . ?
C11 C12 N2 O21 -6.0(9) . . . . ?
C11 C12 N2 O22 176.3(6) . . . . ?
C12 C11 C16 C15 -0.1(9) . . . . ?
C12 C11 N1 C21 175.3(6) . . . . ?
C12 C13 C14 C15 -0.8(9) . . . . ?
C13 C12 N2 O21 174.2(5) . . . . ?
C13 C12 N2 O22 -3.5(9) . . . . ?
C13 C14 C15 C16 -0.5(9) . . . . ?
C14 C15 C16 C11 1.0(10) . . . . ?
C16 C11 C12 C13 -1.2(9) . . . . ?
C16 C11 C12 N2 179.0(5) . . . . ?
C16 C11 N1 C21 -5.2(10) . . . . ?
C21 C22 C23 C24 2.0(8) . . . . ?
C22 C21 N1 C11 126.7(7) . . . . ?
C22 C21 S1 C24 -0.6(5) . . . . ?
C22 C23 C24 C3 177.7(6) . . . . ?
C22 C23 C24 S1 -2.4(7) . . . . ?
C23 C24 S1 C21 1.7(5) . . . . ?
N1 C11 C12 C13 178.3(6) . . . . ?
N1 C11 C12 N2 -1.5(9) . . . . ?
N1 C11 C16 C15 -179.7(6) . . . . ?
N1 C21 C22 C2 -8.4(10) . . . . ?
N1 C21 C22 C23 173.0(6) . . . . ?
N1 C21 S1 C24 -174.4(5) . . . . ?
N2 C12 C13 C14 -178.5(6) . . . . ?
S1 C21 C22 C2 178.0(5) . . . . ?
S1 C21 C22 C23 -0.6(7) . . . . ?
S1 C21 N1 C11 -60.6(8) . . . . ?
